data_4063341
loop_
_publ_author_name
'Merle Arrowsmith'
'Michael S. Hill'
'Gabriele Kociok-K\"hon'

_publ_section_title
;
 Dearomatization and C--H Deprotonation with Heavier Group 2 Alkyls: Does
 Size Matter?
;
_journal_issue 19
_journal_name_full Organometallics
_journal_page_first 4203
_journal_page_last 4206
_journal_paper_doi 10.1021/om100649z
_journal_volume 29
_journal_year 2010
_chemical_formula_moiety 'C37 H49 Ba N3 O, C6 H6'
_chemical_formula_sum 'C43 H55 Ba N3 O'
_chemical_formula_weight 767.24
_chemical_name_systematic
;
 ?
;
_space_group_IT_number 205
_symmetry_cell_setting cubic
_symmetry_space_group_name_Hall '-P 2ac 2ab 3'
_symmetry_space_group_name_H-M 'P a -3'
_atom_sites_solution_hydrogens geom
_atom_sites_solution_primary direct
_atom_sites_solution_secondary difmap
_audit_creation_method SHELXL-97
_cell_angle_alpha 90.00
_cell_angle_beta 90.00
_cell_angle_gamma 90.00
_cell_formula_units_Z 24
_cell_length_a 28.7452(3)
_cell_length_b 28.7452(3)
_cell_length_c 28.7452(3)
_cell_measurement_reflns_used 343095
_cell_measurement_temperature 150(2)
_cell_measurement_theta_max 25.028
_cell_measurement_theta_min 2.910
_cell_volume 23751.8(4)
_computing_cell_refinement 'HKL Scalepack (Otwinski & Minor, 1997)'
_computing_data_collection 'Collect (Nonius BV, 1997-2000)'
_computing_data_reduction
;
 DENZO-SCALEPACK Z. Otwinowski and W. Minor, " 
 Processing of X-ray Diffraction Data Collected in Oscillation Mode ", 
 Methods in Enzymology, Volume 276: Macromolecular Crystallography, 
 part A, p.307-326, 1997,C.W. Carter, Jr. & R. M. Sweet, Eds., Academic Press.
;
_computing_molecular_graphics 'ORTEP3 for Windows - Farrugia, L. J. J. Appl. Crystallogr. 1997, 30, 565'
_computing_publication_material
;
 'WinGX publication routines, Farrugia, 
 L. J., J. Appl. Crystallogr., 1999, 32, 837-838
;
_computing_structure_refinement
;
 SHELXL97 -Program for Crystal Structure Analysis (Release 97-2). 
 Sheldrick, G.M., Instit\"ut f\"ur Anorganische Chemie der Universit\"at, 
 Tammanstrasse 4, D-3400 G\"ottingen, Germany, 1998 
;
_computing_structure_solution
; 
 SIR97- Altomare A., Burla M.C., Camalli M., Cascarano G.L., Giacovazzo C. , 
 Guagliardi A., Moliterni A.G.G., Polidori G.,Spagna R. 
 (1999) J. Appl. Cryst. 32, 115-119
;
_diffrn_ambient_temperature 150(2)
_diffrn_measured_fraction_theta_full 0.992
_diffrn_measured_fraction_theta_max 0.992
_diffrn_measurement_device_type 'Nonius Kappa CCD'
_diffrn_measurement_method '482 1.4 degree images with \F and \w scans'
_diffrn_radiation_monochromator graphite
_diffrn_radiation_source 'fine-focus sealed tube'
_diffrn_radiation_type MoK\a
_diffrn_radiation_wavelength 0.71073
_diffrn_reflns_av_R_equivalents 0.1544
_diffrn_reflns_av_sigmaI/netI 0.0506
_diffrn_reflns_limit_h_max 34
_diffrn_reflns_limit_h_min -33
_diffrn_reflns_limit_k_max 34
_diffrn_reflns_limit_k_min -34
_diffrn_reflns_limit_l_max 34
_diffrn_reflns_limit_l_min -34
_diffrn_reflns_number 202576
_diffrn_reflns_theta_full 25.03
_diffrn_reflns_theta_max 25.03
_diffrn_reflns_theta_min 3.61
_diffrn_standards_decay_% 0
_diffrn_standards_number 0
_exptl_absorpt_coefficient_mu 1.038
_exptl_absorpt_correction_type none
_exptl_crystal_colour brown
_exptl_crystal_density_diffrn 1.287
_exptl_crystal_density_method 'not measured'
_exptl_crystal_description 'irregular shape'
_exptl_crystal_F_000 9552
_exptl_crystal_size_max 0.30
_exptl_crystal_size_mid 0.20
_exptl_crystal_size_min 0.15
_refine_diff_density_max 1.939
_refine_diff_density_min -0.885
_refine_diff_density_rms 0.116
_refine_ls_extinction_method none
_refine_ls_goodness_of_fit_ref 1.085
_refine_ls_hydrogen_treatment constr
_refine_ls_matrix_type full
_refine_ls_number_parameters 433
_refine_ls_number_reflns 6961
_refine_ls_number_restraints 0
_refine_ls_restrained_S_all 1.085
_refine_ls_R_factor_all 0.1115
_refine_ls_R_factor_gt 0.0692
_refine_ls_shift/su_max 0.000
_refine_ls_shift/su_mean 0.000
_refine_ls_structure_factor_coef Fsqd
_refine_ls_weighting_details 'calc w=1/[\s^2^(Fo^2^)+(0.0773P)^2^+141.0871P] where P=(Fo^2^+2Fc^2^)/3'
_refine_ls_weighting_scheme calc
_refine_ls_wR_factor_gt 0.1701
_refine_ls_wR_factor_ref 0.1947
_reflns_number_gt 4729
_reflns_number_total 6961
_reflns_threshold_expression >2sigma(I)
_cod_data_source_file om100649z_si_002.cif
_cod_data_source_block k09msh28
_cod_depositor_comments
;

2022-02-21
Z value and formula fixed to values more according to usual
chemical conventions.                 miguel
;
_cod_original_formula_sum 'C258 H330 Ba6 N18 O6'
_cod_original_formula_weight 4603.44
_cod_original_formula_moiety 'C222 H294 Ba6 N18 O6, 6(C6 H6)'
_cod_original_formula_units_Z 4
_cod_database_code 4063341

loop_
_symmetry_equiv_pos_as_xyz
'x, y, z'
'-x+1/2, -y, z+1/2'
'x+1/2, -y+1/2, -z'
'-x, y+1/2, -z+1/2'
'y, z, x'
'-y+1/2, -z, x+1/2'
'y+1/2, -z+1/2, -x'
'-y, z+1/2, -x+1/2'
'z, x, y'
'-z, x+1/2, -y+1/2'
'-z+1/2, -x, y+1/2'
'z+1/2, -x+1/2, -y'
'-x, -y, -z'
'x-1/2, y, -z-1/2'
'-x-1/2, y-1/2, z'
'x, -y-1/2, z-1/2'
'-y, -z, -x'
'y-1/2, z, -x-1/2'
'-y-1/2, z-1/2, x'
'y, -z-1/2, x-1/2'
'-z, -x, -y'
'z, -x-1/2, y-1/2'
'z-1/2, x, -y-1/2'
'-z-1/2, x-1/2, y'

loop_
_atom_site_label
_atom_site_type_symbol
_atom_site_fract_x
_atom_site_fract_y
_atom_site_fract_z
_atom_site_U_iso_or_equiv
_atom_site_adp_type
_atom_site_occupancy
_atom_site_symmetry_multiplicity
_atom_site_calc_flag
_atom_site_refinement_flags
_atom_site_disorder_assembly
_atom_site_disorder_group
Ba Ba 0.218486(16) 0.466666(17) 0.092615(16) 0.04243(19) Uani 1 1 d . . .
N1 N 0.1702(2) 0.3898(2) 0.0783(2) 0.0444(16) Uani 1 1 d . . .
N2 N 0.1670(2) 0.4555(2) 0.0138(2) 0.0401(15) Uani 1 1 d . . .
N3 N 0.2427(2) 0.5082(2) 0.0171(2) 0.0497(17) Uani 1 1 d . . .
C1 C 0.1772(3) 0.3543(3) 0.1124(3) 0.0467(19) Uani 1 1 d . . .
C2 C 0.2094(3) 0.3192(3) 0.1028(3) 0.054(2) Uani 1 1 d . . .
C3 C 0.2317(3) 0.3152(3) 0.0553(3) 0.061(2) Uani 1 1 d . . .
H3 H 0.2232 0.3438 0.0374 0.074 Uiso 1 1 calc R . .
C4 C 0.2146(4) 0.2738(5) 0.0278(4) 0.105(4) Uani 1 1 d . . .
H4A H 0.2299 0.2733 -0.0026 0.157 Uiso 1 1 calc R . .
H4B H 0.1808 0.2761 0.0236 0.157 Uiso 1 1 calc R . .
H4C H 0.2220 0.2451 0.0447 0.157 Uiso 1 1 calc R . .
C5 C 0.2848(4) 0.3132(6) 0.0581(5) 0.107(5) Uani 1 1 d . . .
H5A H 0.2963 0.3402 0.0754 0.161 Uiso 1 1 calc R . .
H5B H 0.2978 0.3135 0.0266 0.161 Uiso 1 1 calc R . .
H5C H 0.2942 0.2846 0.0740 0.161 Uiso 1 1 calc R . .
C6 C 0.2201(3) 0.2873(3) 0.1388(4) 0.064(3) Uani 1 1 d . . .
H6 H 0.2420 0.2632 0.1329 0.077 Uiso 1 1 calc R . .
C7 C 0.1997(4) 0.2900(4) 0.1818(3) 0.071(3) Uani 1 1 d . . .
H7 H 0.2084 0.2690 0.2058 0.085 Uiso 1 1 calc R . .
C8 C 0.1671(3) 0.3230(3) 0.1896(3) 0.061(2) Uani 1 1 d . . .
H8 H 0.1518 0.3239 0.2189 0.074 Uiso 1 1 calc R . .
C9 C 0.1554(3) 0.3561(3) 0.1555(3) 0.052(2) Uani 1 1 d . . .
C10 C 0.1188(3) 0.3927(3) 0.1676(3) 0.059(2) Uani 1 1 d . . .
H10 H 0.1121 0.4107 0.1386 0.070 Uiso 1 1 calc R . .
C11 C 0.0730(4) 0.3702(4) 0.1831(4) 0.078(3) Uani 1 1 d . . .
H11A H 0.0623 0.3485 0.1590 0.117 Uiso 1 1 calc R . .
H11B H 0.0495 0.3944 0.1879 0.117 Uiso 1 1 calc R . .
H11C H 0.0780 0.3532 0.2123 0.117 Uiso 1 1 calc R . .
C12 C 0.1362(4) 0.4269(4) 0.2037(4) 0.076(3) Uani 1 1 d . . .
H12A H 0.1655 0.4407 0.1930 0.115 Uiso 1 1 calc R . .
H12B H 0.1413 0.4107 0.2332 0.115 Uiso 1 1 calc R . .
H12C H 0.1130 0.4516 0.2081 0.115 Uiso 1 1 calc R . .
C13 C 0.1332(3) 0.3868(3) 0.0499(2) 0.0380(17) Uani 1 1 d . . .
C14 C 0.1007(3) 0.3527(3) 0.0492(3) 0.0449(19) Uani 1 1 d . . .
H14A H 0.1027 0.3275 0.0704 0.054 Uiso 1 1 calc R . .
H14B H 0.0758 0.3541 0.0275 0.054 Uiso 1 1 calc R . .
C15 C 0.1303(2) 0.4264(2) 0.0153(2) 0.0339(16) Uani 1 1 d . . .
C16 C 0.0921(3) 0.4334(3) -0.0131(3) 0.0403(17) Uani 1 1 d . . .
H16 H 0.0665 0.4124 -0.0127 0.048 Uiso 1 1 calc R . .
C17 C 0.0923(3) 0.4725(3) -0.0427(3) 0.0459(19) Uani 1 1 d . . .
H17 H 0.0660 0.4787 -0.0618 0.055 Uiso 1 1 calc R . .
C18 C 0.1293(3) 0.5014(3) -0.0442(3) 0.0441(19) Uani 1 1 d . . .
H18 H 0.1290 0.5279 -0.0639 0.053 Uiso 1 1 calc R . .
C19 C 0.1686(3) 0.4915(3) -0.0161(3) 0.0410(18) Uani 1 1 d . . .
C20 C 0.2124(3) 0.5186(3) -0.0179(3) 0.0466(19) Uani 1 1 d . . .
C21 C 0.2202(3) 0.5480(3) -0.0546(3) 0.064(3) Uani 1 1 d . . .
H21A H 0.2492 0.5636 -0.0575 0.077 Uiso 1 1 calc R . .
H21B H 0.1966 0.5528 -0.0772 0.077 Uiso 1 1 calc R . .
C22 C 0.2892(3) 0.5233(3) 0.0128(3) 0.0457(19) Uani 1 1 d . . .
C23 C 0.3052(3) 0.5621(3) 0.0384(3) 0.054(2) Uani 1 1 d . . .
C24 C 0.2719(3) 0.5924(3) 0.0663(4) 0.070(3) Uani 1 1 d . . .
H24 H 0.2411 0.5764 0.0659 0.084 Uiso 1 1 calc R . .
C26 C 0.2852(6) 0.5972(7) 0.1148(5) 0.139(6) Uani 1 1 d . . .
H26A H 0.2888 0.5663 0.1287 0.208 Uiso 1 1 calc R . .
H26B H 0.2610 0.6144 0.1315 0.208 Uiso 1 1 calc R . .
H26C H 0.3147 0.6142 0.1169 0.208 Uiso 1 1 calc R . .
C25 C 0.2649(5) 0.6393(5) 0.0438(5) 0.110(5) Uani 1 1 d . . .
H25A H 0.2555 0.6350 0.0113 0.165 Uiso 1 1 calc R . .
H25B H 0.2940 0.6570 0.0450 0.165 Uiso 1 1 calc R . .
H25C H 0.2405 0.6564 0.0605 0.165 Uiso 1 1 calc R . .
C27 C 0.3525(3) 0.5729(4) 0.0381(3) 0.066(3) Uani 1 1 d . . .
H27 H 0.3633 0.5981 0.0566 0.079 Uiso 1 1 calc R . .
C28 C 0.3839(3) 0.5483(4) 0.0119(4) 0.068(3) Uani 1 1 d . . .
H28 H 0.4158 0.5570 0.0109 0.082 Uiso 1 1 calc R . .
C29 C 0.3677(3) 0.5099(4) -0.0132(3) 0.065(3) Uani 1 1 d . . .
H29 H 0.3891 0.4917 -0.0306 0.078 Uiso 1 1 calc R . .
C30 C 0.3209(3) 0.4980(3) -0.0131(3) 0.052(2) Uani 1 1 d . . .
C31 C 0.3054(3) 0.4560(3) -0.0410(3) 0.059(2) Uani 1 1 d . . .
H31 H 0.2708 0.4536 -0.0378 0.071 Uiso 1 1 calc R . .
C33 C 0.3159(5) 0.4617(5) -0.0929(4) 0.093(4) Uani 1 1 d . . .
H33A H 0.3055 0.4340 -0.1097 0.139 Uiso 1 1 calc R . .
H33B H 0.3495 0.4657 -0.0973 0.139 Uiso 1 1 calc R . .
H33C H 0.2996 0.4891 -0.1048 0.139 Uiso 1 1 calc R . .
C32 C 0.3261(5) 0.4112(4) -0.0218(5) 0.102(4) Uani 1 1 d . . .
H32A H 0.3186 0.4086 0.0113 0.153 Uiso 1 1 calc R . .
H32B H 0.3599 0.4118 -0.0258 0.153 Uiso 1 1 calc R . .
H32C H 0.3131 0.3846 -0.0386 0.153 Uiso 1 1 calc R . .
O O 0.2998(2) 0.4359(3) 0.1267(2) 0.079(2) Uani 1 1 d . . .
C41 C 0.3465(4) 0.4492(5) 0.1154(5) 0.101(4) Uani 1 1 d . . .
H41A H 0.3512 0.4829 0.1211 0.122 Uiso 1 1 calc R . .
H41B H 0.3533 0.4426 0.0823 0.122 Uiso 1 1 calc R . .
C42 C 0.3767(4) 0.4214(5) 0.1460(7) 0.125(6) Uani 1 1 d . . .
H42A H 0.4026 0.4078 0.1279 0.149 Uiso 1 1 calc R . .
H42B H 0.3899 0.4412 0.1708 0.149 Uiso 1 1 calc R . .
C43 C 0.3489(5) 0.3860(6) 0.1654(5) 0.109(5) Uani 1 1 d . . .
H43A H 0.3593 0.3788 0.1974 0.131 Uiso 1 1 calc R . .
H43B H 0.3510 0.3573 0.1464 0.131 Uiso 1 1 calc R . .
C44 C 0.3010(4) 0.4040(5) 0.1656(4) 0.097(4) Uani 1 1 d . . .
H44A H 0.2782 0.3785 0.1614 0.116 Uiso 1 1 calc R . .
H44B H 0.2941 0.4204 0.1951 0.116 Uiso 1 1 calc R . .
C51 C 0.1873(4) 0.6793(5) -0.0618(5) 0.088(3) Uani 1 1 d . . .
H51 H 0.1778 0.6533 -0.0437 0.105 Uiso 1 1 calc R . .
C52 C 0.2080(4) 0.6727(4) -0.1035(5) 0.093(4) Uani 1 1 d . . .
H52 H 0.2125 0.6420 -0.1151 0.111 Uiso 1 1 calc R . .
C53 C 0.2233(5) 0.7122(5) -0.1303(5) 0.093(4) Uani 1 1 d . . .
H53 H 0.2382 0.7082 -0.1595 0.112 Uiso 1 1 calc R . .
C54 C 0.2155(4) 0.7562(5) -0.1122(5) 0.091(4) Uani 1 1 d . . .
H54 H 0.2257 0.7827 -0.1291 0.110 Uiso 1 1 calc R . .
C55 C 0.1935(5) 0.7620(5) -0.0704(5) 0.092(4) Uani 1 1 d . . .
H55 H 0.1880 0.7926 -0.0591 0.111 Uiso 1 1 calc R . .
C56 C 0.1796(5) 0.7253(5) -0.0449(5) 0.096(4) Uani 1 1 d . . .
H56 H 0.1647 0.7300 -0.0158 0.115 Uiso 1 1 calc R . .

loop_
_atom_site_aniso_label
_atom_site_aniso_U_11
_atom_site_aniso_U_22
_atom_site_aniso_U_33
_atom_site_aniso_U_23
_atom_site_aniso_U_13
_atom_site_aniso_U_12
Ba 0.0395(3) 0.0475(3) 0.0402(3) 0.0074(2) -0.0054(2) -0.0063(2)
N1 0.037(4) 0.042(4) 0.054(4) 0.015(3) -0.008(3) 0.001(3)
N2 0.040(4) 0.039(4) 0.041(4) 0.001(3) -0.004(3) 0.003(3)
N3 0.042(4) 0.057(4) 0.050(4) 0.010(3) -0.006(3) -0.009(3)
C1 0.038(4) 0.048(5) 0.054(5) 0.010(4) -0.006(4) -0.003(4)
C2 0.048(5) 0.045(5) 0.069(6) 0.015(4) 0.001(4) 0.000(4)
C3 0.078(7) 0.036(5) 0.070(6) 0.012(4) 0.008(5) 0.015(4)
C4 0.079(8) 0.152(13) 0.084(9) -0.012(8) 0.003(7) 0.009(8)
C5 0.068(8) 0.156(13) 0.098(9) -0.025(9) 0.034(7) -0.011(8)
C6 0.057(6) 0.053(5) 0.083(7) 0.023(5) -0.001(5) 0.020(4)
C7 0.073(7) 0.079(7) 0.060(6) 0.042(5) 0.000(5) 0.013(5)
C8 0.061(6) 0.065(6) 0.058(6) 0.025(5) 0.010(4) 0.018(5)
C9 0.054(5) 0.049(5) 0.054(5) 0.012(4) 0.003(4) 0.003(4)
C10 0.056(5) 0.063(6) 0.058(6) 0.021(5) 0.012(4) 0.011(5)
C11 0.067(7) 0.081(7) 0.085(7) 0.018(6) 0.017(6) 0.030(6)
C12 0.081(7) 0.071(7) 0.077(7) 0.006(6) 0.013(6) 0.021(6)
C13 0.042(4) 0.038(4) 0.034(4) -0.003(3) -0.001(3) 0.007(3)
C14 0.045(5) 0.033(4) 0.056(5) 0.002(4) -0.004(4) -0.001(3)
C15 0.034(4) 0.030(4) 0.038(4) -0.005(3) 0.001(3) 0.005(3)
C16 0.035(4) 0.036(4) 0.050(5) -0.004(3) -0.002(3) 0.003(3)
C17 0.043(4) 0.052(5) 0.042(4) -0.001(4) -0.013(4) 0.003(4)
C18 0.050(5) 0.039(4) 0.044(4) 0.006(3) -0.008(4) 0.001(4)
C19 0.049(5) 0.036(4) 0.037(4) -0.004(3) 0.000(3) 0.002(3)
C20 0.044(5) 0.041(4) 0.055(5) 0.004(4) 0.004(4) -0.003(4)
C21 0.059(6) 0.068(6) 0.065(6) 0.022(5) -0.011(5) -0.017(5)
C22 0.041(5) 0.054(5) 0.042(4) 0.016(4) -0.002(4) -0.001(4)
C23 0.050(5) 0.054(5) 0.059(5) 0.013(4) 0.005(4) -0.015(4)
C24 0.061(6) 0.060(6) 0.090(8) -0.004(5) 0.016(5) -0.031(5)
C26 0.127(13) 0.22(2) 0.071(9) -0.002(10) 0.018(8) 0.038(12)
C25 0.122(11) 0.087(9) 0.121(11) -0.005(8) 0.024(9) 0.028(8)
C27 0.056(6) 0.078(7) 0.063(6) 0.007(5) -0.002(5) -0.022(5)
C28 0.044(5) 0.085(7) 0.075(7) 0.018(6) -0.002(5) -0.014(5)
C29 0.054(6) 0.071(6) 0.069(6) 0.018(5) 0.009(5) 0.001(5)
C30 0.051(5) 0.057(5) 0.048(5) 0.018(4) -0.005(4) -0.012(4)
C31 0.054(5) 0.068(6) 0.054(5) 0.006(5) 0.005(4) 0.006(5)
C33 0.098(9) 0.114(10) 0.066(7) -0.004(7) 0.018(6) -0.009(7)
C32 0.132(12) 0.077(8) 0.097(9) 0.003(7) -0.016(8) 0.008(8)
O 0.050(4) 0.111(6) 0.076(5) 0.024(4) -0.013(3) 0.005(4)
C41 0.053(7) 0.149(12) 0.102(9) 0.035(8) -0.015(6) -0.019(7)
C42 0.058(7) 0.079(9) 0.24(2) 0.021(11) -0.015(10) 0.013(6)
C43 0.110(11) 0.130(12) 0.088(9) 0.030(8) -0.019(8) 0.036(9)
C44 0.070(7) 0.129(11) 0.091(9) 0.032(8) 0.002(6) 0.022(7)
C51 0.066(7) 0.108(10) 0.089(9) 0.005(7) -0.010(6) -0.013(7)
C52 0.093(9) 0.075(8) 0.110(10) -0.010(7) -0.008(8) 0.006(7)
C53 0.101(9) 0.099(10) 0.080(8) 0.001(7) -0.010(7) 0.008(7)
C54 0.097(9) 0.082(9) 0.095(10) 0.001(7) -0.019(8) -0.008(7)
C55 0.098(9) 0.097(10) 0.082(9) -0.013(8) -0.003(7) 0.001(8)
C56 0.091(9) 0.112(11) 0.083(9) -0.003(8) 0.000(7) 0.009(8)

loop_
_atom_type_symbol
_atom_type_description
_atom_type_scat_dispersion_real
_atom_type_scat_dispersion_imag
_atom_type_scat_source
C C 0.0033 0.0016 'International Tables Vol C Tables 4.2.6.8 and 6.1.1.4'
H H 0.0000 0.0000 'International Tables Vol C Tables 4.2.6.8 and 6.1.1.4'
N N 0.0061 0.0033 'International Tables Vol C Tables 4.2.6.8 and 6.1.1.4'
O O 0.0106 0.0060 'International Tables Vol C Tables 4.2.6.8 and 6.1.1.4'
Ba Ba -0.3244 2.2819 'International Tables Vol C Tables 4.2.6.8 and 6.1.1.4'

loop_
_geom_angle_atom_site_label_1
_geom_angle_atom_site_label_2
_geom_angle_atom_site_label_3
_geom_angle
_geom_angle_site_symmetry_1
_geom_angle_site_symmetry_3
_geom_angle_publ_flag
N3 Ba N1 113.4(2) . . ?
N3 Ba O 103.0(2) . . ?
N1 Ba O 103.8(2) . . ?
N3 Ba N2 60.0(2) . . ?
N1 Ba N2 59.11(18) . . ?
O Ba N2 137.5(2) . . ?
N3 Ba C14 83.6(2) . 19_665 ?
N1 Ba C14 107.5(2) . 19_665 ?
O Ba C14 142.1(2) . 19_665 ?
N2 Ba C14 78.26(19) . 19_665 ?
C13 N1 C1 118.8(6) . . ?
C13 N1 Ba 124.4(5) . . ?
C1 N1 Ba 114.6(5) . . ?
C19 N2 C15 121.5(6) . . ?
C19 N2 Ba 115.0(5) . . ?
C15 N2 Ba 118.2(5) . . ?
C20 N3 C22 118.2(6) . . ?
C20 N3 Ba 123.5(5) . . ?
C22 N3 Ba 118.2(5) . . ?
C9 C1 C2 120.0(8) . . ?
C9 C1 N1 121.5(7) . . ?
C2 C1 N1 118.3(7) . . ?
C1 C2 C6 118.0(8) . . ?
C1 C2 C3 120.8(7) . . ?
C6 C2 C3 121.2(8) . . ?
C4 C3 C2 113.2(9) . . ?
C4 C3 C5 108.7(9) . . ?
C2 C3 C5 112.2(9) . . ?
C4 C3 H3 107.5 . . ?
C2 C3 H3 107.5 . . ?
C5 C3 H3 107.5 . . ?
C3 C4 H4A 109.5 . . ?
C3 C4 H4B 109.5 . . ?
H4A C4 H4B 109.5 . . ?
C3 C4 H4C 109.5 . . ?
H4A C4 H4C 109.5 . . ?
H4B C4 H4C 109.5 . . ?
C3 C5 H5A 109.5 . . ?
C3 C5 H5B 109.5 . . ?
H5A C5 H5B 109.5 . . ?
C3 C5 H5C 109.5 . . ?
H5A C5 H5C 109.5 . . ?
H5B C5 H5C 109.5 . . ?
C7 C6 C2 121.9(9) . . ?
C7 C6 H6 119.0 . . ?
C2 C6 H6 119.0 . . ?
C8 C7 C6 119.2(8) . . ?
C8 C7 H7 120.4 . . ?
C6 C7 H7 120.4 . . ?
C7 C8 C9 121.4(9) . . ?
C7 C8 H8 119.3 . . ?
C9 C8 H8 119.3 . . ?
C1 C9 C8 119.4(8) . . ?
C1 C9 C10 122.7(7) . . ?
C8 C9 C10 117.9(8) . . ?
C12 C10 C9 112.1(8) . . ?
C12 C10 C11 111.1(8) . . ?
C9 C10 C11 111.5(8) . . ?
C12 C10 H10 107.3 . . ?
C9 C10 H10 107.3 . . ?
C11 C10 H10 107.3 . . ?
C10 C11 H11A 109.5 . . ?
C10 C11 H11B 109.5 . . ?
H11A C11 H11B 109.5 . . ?
C10 C11 H11C 109.5 . . ?
H11A C11 H11C 109.5 . . ?
H11B C11 H11C 109.5 . . ?
C10 C12 H12A 109.5 . . ?
C10 C12 H12B 109.5 . . ?
H12A C12 H12B 109.5 . . ?
C10 C12 H12C 109.5 . . ?
H12A C12 H12C 109.5 . . ?
H12B C12 H12C 109.5 . . ?
N1 C13 C14 127.1(7) . . ?
N1 C13 C15 113.2(6) . . ?
C14 C13 C15 119.7(7) . . ?
C13 C14 Ba 122.2(5) . 22_565 ?
C13 C14 H14A 120.0 . . ?
Ba C14 H14A 89.5 22_565 . ?
C13 C14 H14B 120.0 . . ?
Ba C14 H14B 58.4 22_565 . ?
H14A C14 H14B 120.0 . . ?
N2 C15 C16 121.0(7) . . ?
N2 C15 C13 116.4(6) . . ?
C16 C15 C13 122.6(7) . . ?
C15 C16 C17 117.8(7) . . ?
C15 C16 H16 121.1 . . ?
C17 C16 H16 121.1 . . ?
C18 C17 C16 120.8(7) . . ?
C18 C17 H17 119.6 . . ?
C16 C17 H17 119.6 . . ?
C17 C18 C19 119.1(7) . . ?
C17 C18 H18 120.4 . . ?
C19 C18 H18 120.4 . . ?
N2 C19 C18 119.4(7) . . ?
N2 C19 C20 117.0(7) . . ?
C18 C19 C20 123.5(7) . . ?
N3 C20 C21 126.8(8) . . ?
N3 C20 C19 113.7(7) . . ?
C21 C20 C19 119.3(8) . . ?
C20 C21 H21A 120.0 . . ?
C20 C21 H21B 120.0 . . ?
H21A C21 H21B 120.0 . . ?
C30 C22 N3 120.5(8) . . ?
C30 C22 C23 118.8(7) . . ?
N3 C22 C23 120.3(7) . . ?
C27 C23 C22 119.2(9) . . ?
C27 C23 C24 119.3(8) . . ?
C22 C23 C24 121.5(7) . . ?
C26 C24 C25 111.2(11) . . ?
C26 C24 C23 113.3(10) . . ?
C25 C24 C23 111.7(9) . . ?
C26 C24 H24 106.7 . . ?
C25 C24 H24 106.7 . . ?
C23 C24 H24 106.7 . . ?
C24 C26 H26A 109.5 . . ?
C24 C26 H26B 109.5 . . ?
H26A C26 H26B 109.5 . . ?
C24 C26 H26C 109.5 . . ?
H26A C26 H26C 109.5 . . ?
H26B C26 H26C 109.5 . . ?
C24 C25 H25A 109.5 . . ?
C24 C25 H25B 109.5 . . ?
H25A C25 H25B 109.5 . . ?
C24 C25 H25C 109.5 . . ?
H25A C25 H25C 109.5 . . ?
H25B C25 H25C 109.5 . . ?
C28 C27 C23 122.1(9) . . ?
C28 C27 H27 118.9 . . ?
C23 C27 H27 118.9 . . ?
C27 C28 C29 118.0(9) . . ?
C27 C28 H28 121.0 . . ?
C29 C28 H28 121.0 . . ?
C30 C29 C28 121.2(9) . . ?
C30 C29 H29 119.4 . . ?
C28 C29 H29 119.4 . . ?
C22 C30 C29 120.6(9) . . ?
C22 C30 C31 120.7(8) . . ?
C29 C30 C31 118.7(9) . . ?
C30 C31 C32 111.4(8) . . ?
C30 C31 C33 111.9(8) . . ?
C32 C31 C33 111.5(9) . . ?
C30 C31 H31 107.2 . . ?
C32 C31 H31 107.2 . . ?
C33 C31 H31 107.2 . . ?
C31 C33 H33A 109.5 . . ?
C31 C33 H33B 109.5 . . ?
H33A C33 H33B 109.5 . . ?
C31 C33 H33C 109.5 . . ?
H33A C33 H33C 109.5 . . ?
H33B C33 H33C 109.5 . . ?
C31 C32 H32A 109.5 . . ?
C31 C32 H32B 109.5 . . ?
H32A C32 H32B 109.5 . . ?
C31 C32 H32C 109.5 . . ?
H32A C32 H32C 109.5 . . ?
H32B C32 H32C 109.5 . . ?
C41 O C44 108.8(8) . . ?
C41 O Ba 130.2(6) . . ?
C44 O Ba 120.7(6) . . ?
O C41 C42 105.9(10) . . ?
O C41 H41A 110.6 . . ?
C42 C41 H41A 110.6 . . ?
O C41 H41B 110.6 . . ?
C42 C41 H41B 110.6 . . ?
H41A C41 H41B 108.7 . . ?
C43 C42 C41 107.2(11) . . ?
C43 C42 H42A 110.3 . . ?
C41 C42 H42A 110.3 . . ?
C43 C42 H42B 110.3 . . ?
C41 C42 H42B 110.3 . . ?
H42A C42 H42B 108.5 . . ?
C42 C43 C44 106.1(11) . . ?
C42 C43 H43A 110.5 . . ?
C44 C43 H43A 110.5 . . ?
C42 C43 H43B 110.5 . . ?
C44 C43 H43B 110.5 . . ?
H43A C43 H43B 108.7 . . ?
O C44 C43 103.9(10) . . ?
O C44 H44A 111.0 . . ?
C43 C44 H44A 111.0 . . ?
O C44 H44B 111.0 . . ?
C43 C44 H44B 111.0 . . ?
H44A C44 H44B 109.0 . . ?
C52 C51 C56 120.1(13) . . ?
C52 C51 H51 119.9 . . ?
C56 C51 H51 119.9 . . ?
C51 C52 C53 119.8(12) . . ?
C51 C52 H52 120.1 . . ?
C53 C52 H52 120.1 . . ?
C54 C53 C52 118.1(12) . . ?
C54 C53 H53 121.0 . . ?
C52 C53 H53 121.0 . . ?
C55 C54 C53 121.0(13) . . ?
C55 C54 H54 119.5 . . ?
C53 C54 H54 119.5 . . ?
C56 C55 C54 121.3(13) . . ?
C56 C55 H55 119.3 . . ?
C54 C55 H55 119.3 . . ?
C55 C56 C51 119.7(13) . . ?
C55 C56 H56 120.2 . . ?
C51 C56 H56 120.2 . . ?

loop_
_geom_bond_atom_site_label_1
_geom_bond_atom_site_label_2
_geom_bond_distance
_geom_bond_site_symmetry_2
_geom_bond_publ_flag
Ba N3 2.573(7) . ?
Ba N1 2.642(6) . ?
Ba O 2.684(6) . ?
Ba N2 2.725(6) . ?
Ba C14 3.142(8) 19_665 ?
N1 C13 1.343(9) . ?
N1 C1 1.429(10) . ?
N2 C19 1.346(9) . ?
N2 C15 1.346(9) . ?
N3 C20 1.362(10) . ?
N3 C22 1.412(10) . ?
C1 C9 1.389(12) . ?
C1 C2 1.395(12) . ?
C2 C6 1.415(12) . ?
C2 C3 1.512(13) . ?
C3 C4 1.511(16) . ?
C3 C5 1.530(14) . ?
C3 H3 1.0000 . ?
C4 H4A 0.9800 . ?
C4 H4B 0.9800 . ?
C4 H4C 0.9800 . ?
C5 H5A 0.9800 . ?
C5 H5B 0.9800 . ?
C5 H5C 0.9800 . ?
C6 C7 1.369(14) . ?
C6 H6 0.9500 . ?
C7 C8 1.353(13) . ?
C7 H7 0.9500 . ?
C8 C9 1.407(11) . ?
C8 H8 0.9500 . ?
C9 C10 1.531(12) . ?
C10 C12 1.514(14) . ?
C10 C11 1.532(13) . ?
C10 H10 1.0000 . ?
C11 H11A 0.9800 . ?
C11 H11B 0.9800 . ?
C11 H11C 0.9800 . ?
C12 H12A 0.9800 . ?
C12 H12B 0.9800 . ?
C12 H12C 0.9800 . ?
C13 C14 1.354(10) . ?
C13 C15 1.516(10) . ?
C14 Ba 3.142(8) 22_565 ?
C14 H14A 0.9500 . ?
C14 H14B 0.9500 . ?
C15 C16 1.384(10) . ?
C16 C17 1.411(11) . ?
C16 H16 0.9500 . ?
C17 C18 1.350(11) . ?
C17 H17 0.9500 . ?
C18 C19 1.417(11) . ?
C18 H18 0.9500 . ?
C19 C20 1.481(11) . ?
C20 C21 1.371(12) . ?
C21 H21A 0.9500 . ?
C21 H21B 0.9500 . ?
C22 C30 1.383(12) . ?
C22 C23 1.414(12) . ?
C23 C27 1.394(12) . ?
C23 C24 1.520(13) . ?
C24 C26 1.453(17) . ?
C24 C25 1.509(16) . ?
C24 H24 1.0000 . ?
C26 H26A 0.9800 . ?
C26 H26B 0.9800 . ?
C26 H26C 0.9800 . ?
C25 H25A 0.9800 . ?
C25 H25B 0.9800 . ?
C25 H25C 0.9800 . ?
C27 C28 1.375(14) . ?
C27 H27 0.9500 . ?
C28 C29 1.397(14) . ?
C28 H28 0.9500 . ?
C29 C30 1.390(12) . ?
C29 H29 0.9500 . ?
C30 C31 1.516(13) . ?
C31 C32 1.522(14) . ?
C31 C33 1.529(13) . ?
C31 H31 1.0000 . ?
C33 H33A 0.9800 . ?
C33 H33B 0.9800 . ?
C33 H33C 0.9800 . ?
C32 H32A 0.9800 . ?
C32 H32B 0.9800 . ?
C32 H32C 0.9800 . ?
O C41 1.432(12) . ?
O C44 1.448(13) . ?
C41 C42 1.470(17) . ?
C41 H41A 0.9900 . ?
C41 H41B 0.9900 . ?
C42 C43 1.409(18) . ?
C42 H42A 0.9900 . ?
C42 H42B 0.9900 . ?
C43 C44 1.472(16) . ?
C43 H43A 0.9900 . ?
C43 H43B 0.9900 . ?
C44 H44A 0.9900 . ?
C44 H44B 0.9900 . ?
C51 C52 1.352(17) . ?
C51 C56 1.425(18) . ?
C51 H51 0.9500 . ?
C52 C53 1.442(18) . ?
C52 H52 0.9500 . ?
C53 C54 1.385(17) . ?
C53 H53 0.9500 . ?
C54 C55 1.370(17) . ?
C54 H54 0.9500 . ?
C55 C56 1.346(17) . ?
C55 H55 0.9500 . ?
C56 H56 0.9500 . ?
